data_2221060
loop_
_publ_author_name
'Choi, Hong Dae'
'Seo, Pil Ja'
'Son, Byeng Wha'
'Lee, Uk'

_publ_section_title
;
 2-(5-Bromo-3-methylsulfanyl-1-benzofuran-2-yl)acetic acid
;
_journal_coeditor_code FJ2195
_journal_issue 3
_journal_name_full 'Acta Crystallographica Section E'
_journal_page_first o563
_journal_paper_doi 10.1107/S1600536809005376
_journal_volume 65
_journal_year 2009
_chemical_formula_iupac 'C11 H9 Br O3 S'
_chemical_formula_moiety 'C11 H9 Br O3 S'
_chemical_formula_sum 'C11 H9 Br O3 S'
_chemical_formula_weight 301.15
_chemical_melting_point_gt 404
_chemical_melting_point_lt 405
_chemical_name_systematic
;
2-(5-Bromo-3-methylsulfanyl-1-benzofuran-2-yl)acetic acid
;
_space_group_IT_number 14
_symmetry_cell_setting monoclinic
_symmetry_space_group_name_Hall '-P 2ybc'
_symmetry_space_group_name_H-M 'P 1 21/c 1'
_atom_sites_solution_hydrogens difmap
_atom_sites_solution_primary direct
_atom_sites_solution_secondary difmap
_cell_angle_alpha 90.00
_cell_angle_beta 92.4010(10)
_cell_angle_gamma 90.00
_cell_formula_units_Z 4
_cell_length_a 4.9976(4)
_cell_length_b 29.740(2)
_cell_length_c 7.6780(6)
_cell_measurement_reflns_used 3612
_cell_measurement_temperature 100(2)
_cell_measurement_theta_max 28.25
_cell_measurement_theta_min 2.63
_cell_volume 1140.17(15)
_computing_cell_refinement 'SAINT (Bruker, 2001)'
_computing_data_collection 'SMART (Bruker, 2001)'
_computing_data_reduction 'SAINT (Bruker, 2001)'
_computing_molecular_graphics 'ORTEP-3 (Farrugia, 1997) and DIAMOND (Brandenburg, 1998)'
_computing_publication_material 'SHELXL97 (Sheldrick, 2008)'
_computing_structure_refinement 'SHELXL97 (Sheldrick, 2008)'
_computing_structure_solution 'SHELXS97 (Sheldrick, 2008)'
_diffrn_ambient_temperature 100(2)
_diffrn_detector_area_resol_mean 10.0
_diffrn_measured_fraction_theta_full 0.997
_diffrn_measured_fraction_theta_max 0.997
_diffrn_measurement_device_type 'Bruker SMART CCD'
_diffrn_measurement_method '\f and \w'
_diffrn_radiation_monochromator graphite
_diffrn_radiation_source 'fine-focus sealed tube'
_diffrn_radiation_type MoK\a
_diffrn_radiation_wavelength 0.71073
_diffrn_reflns_av_R_equivalents 0.0276
_diffrn_reflns_av_sigmaI/netI 0.0317
_diffrn_reflns_limit_h_max 6
_diffrn_reflns_limit_h_min -6
_diffrn_reflns_limit_k_max 19
_diffrn_reflns_limit_k_min -37
_diffrn_reflns_limit_l_max 9
_diffrn_reflns_limit_l_min -9
_diffrn_reflns_number 6872
_diffrn_reflns_theta_full 27.00
_diffrn_reflns_theta_max 27.00
_diffrn_reflns_theta_min 1.37
_diffrn_standards_number 0
_exptl_absorpt_coefficient_mu 3.775
_exptl_absorpt_correction_T_max 0.562
_exptl_absorpt_correction_T_min 0.261
_exptl_absorpt_correction_type multi-scan
_exptl_absorpt_process_details '(SADABS; Sheldrick, 2000)'
_exptl_crystal_colour colorless
_exptl_crystal_density_diffrn 1.754
_exptl_crystal_density_method 'not measured'
_exptl_crystal_description block
_exptl_crystal_F_000 600
_exptl_crystal_size_max 0.50
_exptl_crystal_size_mid 0.30
_exptl_crystal_size_min 0.15
_refine_diff_density_max 0.319
_refine_diff_density_min -0.557
_refine_ls_extinction_method none
_refine_ls_goodness_of_fit_ref 1.105
_refine_ls_hydrogen_treatment mixed
_refine_ls_matrix_type full
_refine_ls_number_parameters 150
_refine_ls_number_reflns 2483
_refine_ls_number_restraints 0
_refine_ls_restrained_S_all 1.105
_refine_ls_R_factor_all 0.0338
_refine_ls_R_factor_gt 0.0272
_refine_ls_shift/su_max_lt 0.001
_refine_ls_shift/su_mean 0.000
_refine_ls_structure_factor_coef Fsqd
_refine_ls_weighting_details 'calc w=1/[\s^2^(Fo^2^)+(0.0331P)^2^+0.6004P] where P=(Fo^2^+2Fc^2^)/3'
_refine_ls_weighting_scheme calc
_refine_ls_wR_factor_gt 0.0693
_refine_ls_wR_factor_ref 0.0724
_reflns_number_gt 2178
_reflns_number_total 2483
_reflns_threshold_expression I>2\s(I)
_cod_data_source_file fj2195.cif
_cod_data_source_block I
_cod_original_sg_symbol_H-M 'P 21/c'
_cod_database_code 2221060
_cod_database_fobs_code 2221060

loop_
_symmetry_equiv_pos_as_xyz
'x, y, z'
'-x, y+1/2, -z+1/2'
'-x, -y, -z'
'x, -y-1/2, z-1/2'

loop_
_atom_site_type_symbol
_atom_site_label
_atom_site_fract_x
_atom_site_fract_y
_atom_site_fract_z
_atom_site_U_iso_or_equiv
_atom_site_adp_type
_atom_site_calc_flag
_atom_site_refinement_flags
_atom_site_occupancy
_atom_site_disorder_assembly
_atom_site_disorder_group
Br Br -0.17879(5) 0.275363(8) 0.83802(3) 0.02932(10) Uani d . 1 . .
S S 0.64485(11) 0.33767(2) 0.31284(8) 0.02358(14) Uani d . 1 . .
O O1 0.3933(3) 0.43916(5) 0.5972(2) 0.0218(3) Uani d . 1 . .
O O2 0.7696(3) 0.48334(6) 0.1003(2) 0.0262(4) Uani d . 1 . .
O O3 0.3598(3) 0.47267(7) 0.2002(2) 0.0276(4) Uani d . 1 . .
H H12 0.310(7) 0.4829(12) 0.107(5) 0.057(11) Uiso d . 1 . .
C C1 0.4952(4) 0.37501(8) 0.4556(3) 0.0180(4) Uani d . 1 . .
C C2 0.2974(4) 0.36437(8) 0.5820(3) 0.0179(4) Uani d . 1 . .
C C3 0.1697(4) 0.32509(8) 0.6316(3) 0.0191(5) Uani d . 1 . .
H H3 0.2048 0.2976 0.5797 0.023 Uiso calc R 1 . .
C C4 -0.0124(5) 0.32894(8) 0.7622(3) 0.0200(5) Uani d . 1 . .
C C5 -0.0721(5) 0.36984(8) 0.8405(3) 0.0235(5) Uani d . 1 . .
H H5 -0.1987 0.3708 0.9258 0.028 Uiso calc R 1 . .
C C6 0.0554(5) 0.40921(8) 0.7925(3) 0.0234(5) Uani d . 1 . .
H H6 0.0190 0.4368 0.8438 0.028 Uiso calc R 1 . .
C C7 0.2403(4) 0.40497(8) 0.6634(3) 0.0190(5) Uani d . 1 . .
C C8 0.5450(4) 0.41944(8) 0.4709(3) 0.0198(5) Uani d . 1 . .
C C9 0.7313(5) 0.44956(8) 0.3800(3) 0.0226(5) Uani d . 1 . .
H H9A 0.8911 0.4326 0.3554 0.027 Uiso calc R 1 . .
H H9B 0.7847 0.4737 0.4588 0.027 Uiso calc R 1 . .
C C10 0.6219(4) 0.47002(8) 0.2118(3) 0.0192(5) Uani d . 1 . .
C C11 0.3591(6) 0.32394(13) 0.1715(4) 0.0455(8) Uani d . 1 . .
H H11A 0.2212 0.3110 0.2391 0.068 Uiso calc R 1 . .
H H11B 0.4113 0.3027 0.0850 0.068 Uiso calc R 1 . .
H H11C 0.2925 0.3508 0.1152 0.068 Uiso calc R 1 . .

loop_
_atom_site_aniso_label
_atom_site_aniso_U_11
_atom_site_aniso_U_22
_atom_site_aniso_U_33
_atom_site_aniso_U_12
_atom_site_aniso_U_13
_atom_site_aniso_U_23
Br 0.03467(16) 0.02278(15) 0.03138(16) -0.00670(10) 0.01158(10) 0.00524(10)
S 0.0194(3) 0.0267(3) 0.0250(3) 0.0028(2) 0.0052(2) -0.0036(3)
O1 0.0273(8) 0.0150(8) 0.0234(8) -0.0025(7) 0.0048(7) 0.0025(7)
O2 0.0198(8) 0.0332(10) 0.0260(9) 0.0008(7) 0.0053(7) 0.0115(8)
O3 0.0169(8) 0.0398(11) 0.0262(9) -0.0008(7) 0.0004(7) 0.0135(8)
C1 0.0180(10) 0.0203(11) 0.0159(10) 0.0017(9) 0.0022(8) 0.0024(9)
C2 0.0176(10) 0.0206(11) 0.0156(10) 0.0014(9) 0.0013(8) 0.0023(9)
C3 0.0234(11) 0.0161(11) 0.0178(11) -0.0001(9) 0.0010(9) -0.0008(9)
C4 0.0234(11) 0.0186(11) 0.0180(11) -0.0037(9) 0.0007(9) 0.0048(9)
C5 0.0263(12) 0.0265(13) 0.0183(11) 0.0000(10) 0.0066(9) 0.0001(10)
C6 0.0294(12) 0.0201(12) 0.0210(12) 0.0019(10) 0.0043(9) -0.0021(10)
C7 0.0208(11) 0.0162(11) 0.0199(11) -0.0012(9) 0.0003(9) 0.0037(9)
C8 0.0194(10) 0.0224(12) 0.0176(11) 0.0014(9) 0.0010(8) 0.0036(9)
C9 0.0196(11) 0.0232(12) 0.0250(12) -0.0020(9) 0.0003(9) 0.0084(10)
C10 0.0201(11) 0.0149(11) 0.0226(11) 0.0002(9) 0.0027(9) 0.0017(9)
C11 0.0288(14) 0.073(2) 0.0341(15) 0.0025(15) -0.0009(12) -0.0262(16)

loop_
_atom_type_symbol
_atom_type_description
_atom_type_scat_dispersion_real
_atom_type_scat_dispersion_imag
_atom_type_scat_source
C C 0.0033 0.0016 'International Tables Vol C Tables 4.2.6.8 and 6.1.1.4'
H H 0.0000 0.0000 'International Tables Vol C Tables 4.2.6.8 and 6.1.1.4'
O O 0.0106 0.0060 'International Tables Vol C Tables 4.2.6.8 and 6.1.1.4'
S S 0.1246 0.1234 'International Tables Vol C Tables 4.2.6.8 and 6.1.1.4'
Br Br -0.2901 2.4595 'International Tables Vol C Tables 4.2.6.8 and 6.1.1.4'

loop_
_geom_angle_atom_site_label_1
_geom_angle_atom_site_label_2
_geom_angle_atom_site_label_3
_geom_angle_site_symmetry_1
_geom_angle_site_symmetry_3
_geom_angle
_geom_angle_publ_flag
C4 Br S . 4_466 155.04(7) ?
C1 S C11 . . 99.90(12) ?
C7 O1 C8 . . 105.87(17) ?
C10 O3 H12 . . 111(3) ?
C8 C1 C2 . . 106.5(2) ?
C8 C1 S . . 126.44(18) ?
C2 C1 S . . 127.04(18) ?
C3 C2 C7 . . 120.0(2) ?
C3 C2 C1 . . 134.4(2) ?
C7 C2 C1 . . 105.6(2) ?
C4 C3 C2 . . 116.8(2) ?
C4 C3 H3 . . 121.6 ?
C2 C3 H3 . . 121.6 ?
C3 C4 C5 . . 122.8(2) ?
C3 C4 Br . . 117.46(18) ?
C5 C4 Br . . 119.68(17) ?
C6 C5 C4 . . 120.8(2) ?
C6 C5 H5 . . 119.6 ?
C4 C5 H5 . . 119.6 ?
C7 C6 C5 . . 116.0(2) ?
C7 C6 H6 . . 122.0 ?
C5 C6 H6 . . 122.0 ?
O1 C7 C6 . . 126.2(2) ?
O1 C7 C2 . . 110.21(19) ?
C6 C7 C2 . . 123.6(2) ?
C1 C8 O1 . . 111.8(2) ?
C1 C8 C9 . . 131.8(2) ?
O1 C8 C9 . . 116.4(2) ?
C8 C9 C10 . . 115.67(19) ?
C8 C9 H9A . . 108.4 ?
C10 C9 H9A . . 108.4 ?
C8 C9 H9B . . 108.4 ?
C10 C9 H9B . . 108.4 ?
H9A C9 H9B . . 107.4 ?
O2 C10 O3 . . 124.4(2) ?
O2 C10 C9 . . 121.6(2) ?
O3 C10 C9 . . 114.0(2) ?
S C11 H11A . . 109.5 ?
S C11 H11B . . 109.5 ?
H11A C11 H11B . . 109.5 ?
S C11 H11C . . 109.5 ?
H11A C11 H11C . . 109.5 ?
H11B C11 H11C . . 109.5 ?

loop_
_geom_bond_atom_site_label_1
_geom_bond_atom_site_label_2
_geom_bond_site_symmetry_2
_geom_bond_distance
_geom_bond_publ_flag
Br C4 . 1.900(2) ?
Br S 4_466 3.4787(7) ?
S C1 . 1.750(2) ?
S C11 . 1.804(3) ?
O1 C7 . 1.382(3) ?
O1 C8 . 1.386(3) ?
O2 C10 . 1.220(3) ?
O3 C10 . 1.312(3) ?
O3 H12 . 0.81(4) ?
C1 C8 . 1.349(3) ?
C1 C2 . 1.449(3) ?
C2 C3 . 1.392(3) ?
C2 C7 . 1.395(3) ?
C3 C4 . 1.387(3) ?
C3 H3 . 0.9300 ?
C4 C5 . 1.395(3) ?
C5 C6 . 1.390(3) ?
C5 H5 . 0.9300 ?
C6 C7 . 1.389(3) ?
C6 H6 . 0.9300 ?
C8 C9 . 1.487(3) ?
C9 C10 . 1.509(3) ?
C9 H9A . 0.9700 ?
C9 H9B . 0.9700 ?
C11 H11A . 0.9600 ?
C11 H11B . 0.9600 ?
C11 H11C . 0.9600 ?

loop_
_geom_hbond_atom_site_label_D
_geom_hbond_atom_site_label_H
_geom_hbond_atom_site_label_A
_geom_hbond_site_symmetry_A
_geom_hbond_distance_DH
_geom_hbond_distance_HA
_geom_hbond_distance_DA
_geom_hbond_angle_DHA
O3 H12 O2 3_665 0.81(4) 1.91(4) 2.707(2) 169(4)
C11 H11C Cg 1_554 0.96 3.22 3.904(3) 129.3

loop_
_geom_torsion_atom_site_label_1
_geom_torsion_atom_site_label_2
_geom_torsion_atom_site_label_3
_geom_torsion_atom_site_label_4
_geom_torsion_site_symmetry_1
_geom_torsion_site_symmetry_2
_geom_torsion_site_symmetry_3
_geom_torsion_site_symmetry_4
_geom_torsion
_geom_torsion_publ_flag
C11 S C1 C8 . . . . -113.0(2) ?
C11 S C1 C2 . . . . 67.9(2) ?
C8 C1 C2 C3 . . . . -178.7(2) ?
S C1 C2 C3 . . . . 0.5(4) ?
C8 C1 C2 C7 . . . . 0.9(2) ?
S C1 C2 C7 . . . . -179.91(17) ?
C7 C2 C3 C4 . . . . 0.2(3) ?
C1 C2 C3 C4 . . . . 179.8(2) ?
C2 C3 C4 C5 . . . . 1.1(3) ?
C2 C3 C4 Br . . . . -177.68(16) ?
S Br C4 C3 4_466 . . . -12.5(3) ?
S Br C4 C5 4_466 . . . 168.77(12) ?
C3 C4 C5 C6 . . . . -1.4(4) ?
Br C4 C5 C6 . . . . 177.28(18) ?
C4 C5 C6 C7 . . . . 0.4(3) ?
C8 O1 C7 C6 . . . . -179.3(2) ?
C8 O1 C7 C2 . . . . 0.8(2) ?
C5 C6 C7 O1 . . . . -178.9(2) ?
C5 C6 C7 C2 . . . . 0.9(4) ?
C3 C2 C7 O1 . . . . 178.60(19) ?
C1 C2 C7 O1 . . . . -1.1(2) ?
C3 C2 C7 C6 . . . . -1.3(4) ?
C1 C2 C7 C6 . . . . 179.1(2) ?
C2 C1 C8 O1 . . . . -0.4(3) ?
S C1 C8 O1 . . . . -179.63(16) ?
C2 C1 C8 C9 . . . . 178.6(2) ?
S C1 C8 C9 . . . . -0.6(4) ?
C7 O1 C8 C1 . . . . -0.2(2) ?
C7 O1 C8 C9 . . . . -179.39(19) ?
C1 C8 C9 C10 . . . . 87.7(3) ?
O1 C8 C9 C10 . . . . -93.3(3) ?
C8 C9 C10 O2 . . . . -157.1(2) ?
C8 C9 C10 O3 . . . . 24.1(3) ?
